data_4118391
loop_
_publ_author_name
'Karavadhi Surendra'
'E. J. Corey'

_publ_section_title
;
 Highly Enantioselective Proton-Initiated Polycyclization of Polyenes
;
_journal_name_full 'Journal of the American Chemical Society'
_journal_page_first 11992
_journal_page_last 11994
_journal_paper_doi 10.1021/ja305851h
_journal_volume 134
_journal_year 2012
_chemical_absolute_configuration rm
_chemical_formula_sum 'C21 H26'
_chemical_formula_weight 278.42
_chemical_name_systematic
; 
 ? 
;
_space_group_IT_number 5
_symmetry_cell_setting monoclinic
_symmetry_space_group_name_Hall 'C 2y'
_symmetry_space_group_name_H-M 'C 1 2 1'
_atom_sites_solution_hydrogens geom
_atom_sites_solution_primary direct
_atom_sites_solution_secondary difmap
_audit_creation_method SHELXL-97
_cell_angle_alpha 90.00
_cell_angle_beta 103.336(2)
_cell_angle_gamma 90.00
_cell_formula_units_Z 8
_cell_length_a 18.3125(17)
_cell_length_b 7.4191(6)
_cell_length_c 24.023(2)
_cell_measurement_reflns_used 5475
_cell_measurement_temperature 100(2)
_cell_measurement_theta_max 14.3
_cell_measurement_theta_min 2.51
_cell_volume 3175.8(5)
_computing_cell_refinement 'SAINT 7.46A (Bruker-AXS, 2009)'
_computing_data_collection 'APEX2 v2009.3.0 (Bruker-AXS, 2009)'
_computing_data_reduction 'SAINT 7.46A (Bruker-AXS, 2009)'
_computing_molecular_graphics 'Bruker SHELXTL (Sheldrick, 2008)'
_computing_publication_material 'Bruker SHELXTL (Sheldrick, 2008)'
_computing_structure_refinement 'SHELXL-97 (Sheldrick, 2008)'
_computing_structure_solution 'SHELXS-97 (Sheldrick, 2008)'
_diffrn_ambient_temperature 100(2)
_diffrn_measured_fraction_theta_full 0.996
_diffrn_measured_fraction_theta_max 0.996
_diffrn_measurement_device 'three-circle goniometer with fixed chi'
_diffrn_radiation_monochromator 'Si 1 1 1'
_diffrn_radiation_source synchrotron
_diffrn_radiation_type synchrotron
_diffrn_radiation_wavelength 0.41328
_diffrn_reflns_av_R_equivalents 0.1222
_diffrn_reflns_av_sigmaI/netI 0.0800
_diffrn_reflns_limit_h_max 21
_diffrn_reflns_limit_h_min -21
_diffrn_reflns_limit_k_max 8
_diffrn_reflns_limit_k_min -8
_diffrn_reflns_limit_l_max 28
_diffrn_reflns_limit_l_min -28
_diffrn_reflns_number 32027
_diffrn_reflns_theta_full 14.27
_diffrn_reflns_theta_max 14.27
_diffrn_reflns_theta_min 1.01
_exptl_absorpt_coefficient_mu 0.032
_exptl_absorpt_correction_T_max 1.0000
_exptl_absorpt_correction_T_min 0.9986
_exptl_absorpt_correction_type multi-scan
_exptl_absorpt_process_details SADABS
_exptl_crystal_colour colorless
_exptl_crystal_density_diffrn 1.165
_exptl_crystal_description plate
_exptl_crystal_F_000 1216
_exptl_crystal_size_max 0.140
_exptl_crystal_size_mid 0.120
_exptl_crystal_size_min 0.001
_refine_diff_density_max 0.280
_refine_diff_density_min -0.255
_refine_diff_density_rms 0.085
_refine_ls_abs_structure_details 'Flack H D (1983), Acta Cryst. A39, 876-881'
_refine_ls_abs_structure_Flack -10(10)
_refine_ls_extinction_method none
_refine_ls_goodness_of_fit_ref 1.080
_refine_ls_hydrogen_treatment constr
_refine_ls_matrix_type full
_refine_ls_number_parameters 385
_refine_ls_number_reflns 5562
_refine_ls_number_restraints 1
_refine_ls_restrained_S_all 1.080
_refine_ls_R_factor_all 0.0936
_refine_ls_R_factor_gt 0.0518
_refine_ls_shift/su_max 0.000
_refine_ls_shift/su_mean 0.000
_refine_ls_structure_factor_coef Fsqd
_refine_ls_weighting_details 'calc w=1/[\s^2^(Fo^2^)+(0.0664P)^2^+0.7940P] where P=(Fo^2^+2Fc^2^)/3'
_refine_ls_weighting_scheme calc
_refine_ls_wR_factor_gt 0.1110
_refine_ls_wR_factor_ref 0.1462
_reflns_number_gt 3932
_reflns_number_total 5562
_reflns_threshold_expression >2sigma(I)
_cod_data_source_file ja305851h_si_002.cif
_cod_data_source_block KSR-7
_cod_database_code 4118391

loop_
_symmetry_equiv_pos_as_xyz
'x, y, z'
'-x, y, -z'
'x+1/2, y+1/2, z'
'-x+1/2, y+1/2, -z'

loop_
_atom_site_label
_atom_site_type_symbol
_atom_site_fract_x
_atom_site_fract_y
_atom_site_fract_z
_atom_site_U_iso_or_equiv
_atom_site_adp_type
_atom_site_occupancy
_atom_site_symmetry_multiplicity
_atom_site_calc_flag
_atom_site_refinement_flags
C1 C -0.08371(19) -0.5731(5) -0.11391(15) 0.0249(8) Uani 1 1 d .
C2 C -0.0610(2) -0.7699(5) -0.09858(16) 0.0295(9) Uani 1 1 d .
H2A H -0.0120 -0.7937 -0.1079 0.035 Uiso 1 1 calc R
H2B H -0.0546 -0.7868 -0.0569 0.035 Uiso 1 1 calc R
C3 C -0.1178(2) -0.9056(5) -0.12978(16) 0.0336(9) Uani 1 1 d .
H3A H -0.1656 -0.8902 -0.1177 0.040 Uiso 1 1 calc R
H3B H -0.0991 -1.0290 -0.1192 0.040 Uiso 1 1 calc R
C4 C -0.1322(2) -0.8832(5) -0.19435(15) 0.0276(9) Uani 1 1 d .
H4A H -0.1696 -0.9736 -0.2130 0.033 Uiso 1 1 calc R
H4B H -0.0850 -0.9068 -0.2066 0.033 Uiso 1 1 calc R
C5 C -0.16080(18) -0.6941(4) -0.21448(15) 0.0194(8) Uani 1 1 d .
C6 C -0.16510(16) -0.6661(4) -0.27856(14) 0.0176(7) Uani 1 1 d .
C7 C -0.18706(17) -0.8123(4) -0.31662(16) 0.0213(8) Uani 1 1 d .
H7 H -0.1986 -0.9247 -0.3018 0.026 Uiso 1 1 calc R
C8 C -0.19215(18) -0.7967(4) -0.37427(15) 0.0217(8) Uani 1 1 d .
H8 H -0.2064 -0.8985 -0.3983 0.026 Uiso 1 1 calc R
C9 C -0.17652(17) -0.6311(5) -0.39862(14) 0.0204(8) Uani 1 1 d .
C10 C -0.17985(18) -0.6121(5) -0.45709(15) 0.0239(8) Uani 1 1 d .
H10 H -0.1928 -0.7135 -0.4815 0.029 Uiso 1 1 calc R
C11 C -0.1650(2) -0.4513(5) -0.47994(16) 0.0281(9) Uani 1 1 d .
H11 H -0.1678 -0.4410 -0.5198 0.034 Uiso 1 1 calc R
C12 C -0.14532(19) -0.3015(5) -0.44384(16) 0.0269(9) Uani 1 1 d .
H12 H -0.1345 -0.1895 -0.4593 0.032 Uiso 1 1 calc R
C13 C -0.14165(18) -0.3161(4) -0.38632(15) 0.0216(8) Uani 1 1 d .
H13 H -0.1288 -0.2130 -0.3626 0.026 Uiso 1 1 calc R
C14 C -0.15657(17) -0.4821(4) -0.36123(15) 0.0180(7) Uani 1 1 d .
C15 C -0.15089(18) -0.5017(4) -0.30114(15) 0.0182(8) Uani 1 1 d .
C16 C -0.12516(19) -0.3405(4) -0.26300(15) 0.0226(8) Uani 1 1 d .
H16A H -0.1563 -0.2354 -0.2789 0.027 Uiso 1 1 calc R
H16B H -0.0727 -0.3125 -0.2641 0.027 Uiso 1 1 calc R
C17 C -0.1291(2) -0.3645(4) -0.20074(15) 0.0227(8) Uani 1 1 d .
H17A H -0.1811 -0.3433 -0.1970 0.027 Uiso 1 1 calc R
H17B H -0.0961 -0.2749 -0.1767 0.027 Uiso 1 1 calc R
C18 C -0.10453(19) -0.5542(5) -0.18001(15) 0.0207(8) Uani 1 1 d .
H18 H -0.0565 -0.5750 -0.1922 0.025 Uiso 1 1 calc R
C19 C -0.1442(2) -0.5131(5) -0.08398(16) 0.0290(9) Uani 1 1 d .
H19A H -0.1242 -0.5154 -0.0425 0.044 Uiso 1 1 calc R
H19B H -0.1873 -0.5949 -0.0941 0.044 Uiso 1 1 calc R
H19C H -0.1603 -0.3904 -0.0960 0.044 Uiso 1 1 calc R
C20 C -0.0138(2) -0.4572(6) -0.08986(16) 0.0347(10) Uani 1 1 d .
H20A H 0.0240 -0.4790 -0.1121 0.052 Uiso 1 1 calc R
H20B H 0.0070 -0.4894 -0.0498 0.052 Uiso 1 1 calc R
H20C H -0.0278 -0.3295 -0.0924 0.052 Uiso 1 1 calc R
C21 C -0.24192(18) -0.6752(5) -0.20756(15) 0.0261(8) Uani 1 1 d .
H21A H -0.2444 -0.7128 -0.1689 0.039 Uiso 1 1 calc R
H21B H -0.2751 -0.7516 -0.2358 0.039 Uiso 1 1 calc R
H21C H -0.2579 -0.5492 -0.2136 0.039 Uiso 1 1 calc R
C31 C -0.42948(18) -0.4706(5) -0.38570(15) 0.0241(8) Uani 1 1 d .
C32 C -0.3654(2) -0.3750(5) -0.40429(16) 0.0300(9) Uani 1 1 d .
H32A H -0.3767 -0.3710 -0.4466 0.036 Uiso 1 1 calc R
H32B H -0.3189 -0.4465 -0.3912 0.036 Uiso 1 1 calc R
C33 C -0.3511(2) -0.1828(5) -0.38123(17) 0.0326(9) Uani 1 1 d .
H33A H -0.3067 -0.1328 -0.3928 0.039 Uiso 1 1 calc R
H33B H -0.3949 -0.1063 -0.3982 0.039 Uiso 1 1 calc R
C34 C -0.33776(19) -0.1777(5) -0.31631(15) 0.0275(9) Uani 1 1 d .
H34A H -0.3306 -0.0510 -0.3033 0.033 Uiso 1 1 calc R
H34B H -0.2910 -0.2443 -0.2995 0.033 Uiso 1 1 calc R
C35 C -0.40264(18) -0.2600(5) -0.29419(15) 0.0222(8) Uani 1 1 d .
C36 C -0.38231(18) -0.2747(5) -0.22881(15) 0.0216(8) Uani 1 1 d .
C37 C -0.3474(2) -0.1242(5) -0.19658(17) 0.0296(9) Uani 1 1 d .
H37 H -0.3375 -0.0195 -0.2164 0.035 Uiso 1 1 calc R
C38 C -0.3275(2) -0.1248(5) -0.13843(18) 0.0335(10) Uani 1 1 d .
H38 H -0.3047 -0.0210 -0.1186 0.040 Uiso 1 1 calc R
C39 C -0.34052(19) -0.2783(5) -0.10722(16) 0.0294(9) Uani 1 1 d .
C40 C -0.3196(2) -0.2842(7) -0.04692(17) 0.0389(10) Uani 1 1 d .
H40 H -0.2961 -0.1826 -0.0261 0.047 Uiso 1 1 calc R
C41 C -0.3329(2) -0.4346(6) -0.01838(18) 0.0419(11) Uani 1 1 d .
H41 H -0.3198 -0.4363 0.0223 0.050 Uiso 1 1 calc R
C42 C -0.3655(2) -0.5861(6) -0.04834(16) 0.0371(10) Uani 1 1 d .
H42 H -0.3730 -0.6917 -0.0280 0.044 Uiso 1 1 calc R
C43 C -0.38693(19) -0.5842(5) -0.10679(16) 0.0289(9) Uani 1 1 d .
H43 H -0.4098 -0.6882 -0.1265 0.035 Uiso 1 1 calc R
C44 C -0.37564(18) -0.4300(5) -0.13844(15) 0.0232(8) Uani 1 1 d .
C45 C -0.39870(18) -0.4230(4) -0.19973(15) 0.0198(8) Uani 1 1 d .
C46 C -0.44041(19) -0.5830(5) -0.23006(15) 0.0221(8) Uani 1 1 d .
H46A H -0.4816 -0.6149 -0.2115 0.027 Uiso 1 1 calc R
H46B H -0.4058 -0.6871 -0.2259 0.027 Uiso 1 1 calc R
C47 C -0.47341(18) -0.5491(5) -0.29378(15) 0.0214(8) Uani 1 1 d .
H47A H -0.4872 -0.6654 -0.3136 0.026 Uiso 1 1 calc R
H47B H -0.5194 -0.4750 -0.2986 0.026 Uiso 1 1 calc R
C48 C -0.41653(17) -0.4524(5) -0.32000(14) 0.0185(8) Uani 1 1 d .
H48 H -0.3683 -0.5178 -0.3046 0.022 Uiso 1 1 calc R
C49 C -0.50559(18) -0.3993(5) -0.41875(15) 0.0289(9) Uani 1 1 d .
H49A H -0.5168 -0.4477 -0.4578 0.043 Uiso 1 1 calc R
H49B H -0.5040 -0.2674 -0.4202 0.043 Uiso 1 1 calc R
H49C H -0.5447 -0.4371 -0.3995 0.043 Uiso 1 1 calc R
C50 C -0.4257(2) -0.6704(5) -0.40122(16) 0.0320(9) Uani 1 1 d .
H50A H -0.3810 -0.7253 -0.3767 0.048 Uiso 1 1 calc R
H50B H -0.4229 -0.6812 -0.4414 0.048 Uiso 1 1 calc R
H50C H -0.4707 -0.7325 -0.3956 0.048 Uiso 1 1 calc R
C51 C -0.47072(19) -0.1317(5) -0.31016(17) 0.0293(9) Uani 1 1 d .
H51A H -0.4802 -0.1021 -0.3510 0.044 Uiso 1 1 calc R
H51B H -0.4601 -0.0209 -0.2875 0.044 Uiso 1 1 calc R
H51C H -0.5150 -0.1908 -0.3021 0.044 Uiso 1 1 calc R

loop_
_atom_site_aniso_label
_atom_site_aniso_U_11
_atom_site_aniso_U_22
_atom_site_aniso_U_33
_atom_site_aniso_U_23
_atom_site_aniso_U_13
_atom_site_aniso_U_12
C1 0.0222(18) 0.024(2) 0.028(2) 0.0017(16) 0.0055(15) 0.0005(16)
C2 0.0278(19) 0.035(2) 0.027(2) 0.0067(18) 0.0077(16) 0.0099(17)
C3 0.047(2) 0.018(2) 0.037(2) -0.0007(17) 0.0126(19) 0.0047(18)
C4 0.035(2) 0.0163(19) 0.032(2) 0.0006(16) 0.0097(17) 0.0051(16)
C5 0.0195(17) 0.0117(17) 0.029(2) -0.0002(15) 0.0099(14) 0.0018(14)
C6 0.0105(16) 0.0137(18) 0.029(2) -0.0030(15) 0.0062(14) 0.0000(13)
C7 0.0164(17) 0.0112(17) 0.038(2) -0.0015(15) 0.0092(15) -0.0027(14)
C8 0.0191(17) 0.0121(18) 0.033(2) -0.0071(15) 0.0038(15) -0.0020(14)
C9 0.0113(16) 0.0208(19) 0.028(2) -0.0047(16) 0.0023(14) 0.0007(14)
C10 0.0182(17) 0.025(2) 0.028(2) -0.0066(16) 0.0046(15) -0.0015(15)
C11 0.0255(19) 0.035(2) 0.024(2) 0.0008(18) 0.0061(15) 0.0022(17)
C12 0.0259(19) 0.028(2) 0.026(2) 0.0041(17) 0.0047(15) -0.0039(17)
C13 0.0167(17) 0.0151(19) 0.031(2) -0.0002(16) 0.0022(15) -0.0010(15)
C14 0.0107(16) 0.0176(18) 0.025(2) -0.0007(15) 0.0033(13) 0.0007(13)
C15 0.0098(15) 0.0160(18) 0.030(2) -0.0016(15) 0.0064(14) 0.0017(13)
C16 0.0236(18) 0.0127(18) 0.031(2) -0.0011(15) 0.0048(15) -0.0043(14)
C17 0.0297(19) 0.0132(18) 0.025(2) 0.0015(15) 0.0058(16) -0.0013(15)
C18 0.0227(18) 0.0165(19) 0.024(2) 0.0002(15) 0.0073(15) -0.0009(15)
C19 0.035(2) 0.025(2) 0.028(2) -0.0010(16) 0.0108(17) 0.0029(17)
C20 0.030(2) 0.044(3) 0.029(2) 0.0017(19) 0.0038(17) -0.0094(18)
C21 0.0240(19) 0.024(2) 0.032(2) -0.0006(17) 0.0106(15) -0.0055(16)
C31 0.0159(17) 0.030(2) 0.028(2) 0.0029(16) 0.0075(15) 0.0012(15)
C32 0.0227(19) 0.041(2) 0.028(2) 0.0094(18) 0.0102(16) 0.0035(17)
C33 0.0201(19) 0.035(2) 0.046(3) 0.012(2) 0.0139(17) -0.0037(17)
C34 0.0200(18) 0.023(2) 0.041(2) 0.0086(18) 0.0100(16) -0.0040(16)
C35 0.0143(16) 0.0193(19) 0.033(2) 0.0036(16) 0.0064(15) -0.0024(14)
C36 0.0134(16) 0.0187(18) 0.034(2) -0.0062(17) 0.0072(15) 0.0021(15)
C37 0.0248(19) 0.0181(19) 0.047(3) -0.0004(17) 0.0115(17) -0.0036(15)
C38 0.0244(19) 0.029(2) 0.047(3) -0.0127(19) 0.0080(18) -0.0067(17)
C39 0.0186(18) 0.034(2) 0.036(2) -0.0092(19) 0.0070(16) 0.0003(17)
C40 0.026(2) 0.054(3) 0.035(3) -0.018(2) 0.0047(18) 0.0015(19)
C41 0.038(2) 0.063(3) 0.025(2) -0.006(2) 0.0083(18) 0.001(2)
C42 0.035(2) 0.048(3) 0.029(2) 0.009(2) 0.0102(18) 0.003(2)
C43 0.0231(19) 0.035(2) 0.030(2) 0.0045(18) 0.0078(16) 0.0036(17)
C44 0.0146(17) 0.029(2) 0.028(2) -0.0012(16) 0.0083(14) 0.0040(15)
C45 0.0126(16) 0.0182(19) 0.029(2) -0.0036(15) 0.0058(14) 0.0039(14)
C46 0.0199(17) 0.0193(19) 0.029(2) 0.0002(15) 0.0085(14) -0.0016(15)
C47 0.0163(17) 0.0203(19) 0.028(2) -0.0003(15) 0.0061(15) -0.0024(14)
C48 0.0133(16) 0.0208(19) 0.0228(19) 0.0027(15) 0.0072(14) 0.0034(14)
C49 0.0198(18) 0.036(2) 0.030(2) 0.0024(17) 0.0037(15) -0.0012(16)
C50 0.033(2) 0.035(2) 0.029(2) -0.0039(18) 0.0096(17) -0.0002(18)
C51 0.0283(19) 0.020(2) 0.042(2) 0.0032(17) 0.0120(17) 0.0056(16)

loop_
_atom_type_symbol
_atom_type_description
_atom_type_scat_dispersion_real
_atom_type_scat_dispersion_imag
_atom_type_scat_source
C C -0.0001 0.0005 'International Tables Vol C Tables 4.2.6.8 and 6.1.1.4'
H H 0.0000 0.0000 'International Tables Vol C Tables 4.2.6.8 and 6.1.1.4'

loop_
_geom_angle_atom_site_label_1
_geom_angle_atom_site_label_2
_geom_angle_atom_site_label_3
_geom_angle
C19 C1 C2 110.5(3)
C19 C1 C20 107.0(3)
C2 C1 C20 106.5(3)
C19 C1 C18 115.1(3)
C2 C1 C18 108.6(3)
C20 C1 C18 108.7(3)
C3 C2 C1 113.2(3)
C3 C2 H2A 108.9
C1 C2 H2A 108.9
C3 C2 H2B 108.9
C1 C2 H2B 108.9
H2A C2 H2B 107.7
C2 C3 C4 111.7(3)
C2 C3 H3A 109.3
C4 C3 H3A 109.3
C2 C3 H3B 109.3
C4 C3 H3B 109.3
H3A C3 H3B 107.9
C3 C4 C5 112.8(3)
C3 C4 H4A 109.0
C5 C4 H4A 109.0
C3 C4 H4B 109.0
C5 C4 H4B 109.0
H4A C4 H4B 107.8
C4 C5 C6 112.0(3)
C4 C5 C21 108.5(3)
C6 C5 C21 105.5(3)
C4 C5 C18 107.7(3)
C6 C5 C18 108.5(3)
C21 C5 C18 114.7(3)
C15 C6 C7 118.2(3)
C15 C6 C5 122.8(3)
C7 C6 C5 119.0(3)
C8 C7 C6 122.0(3)
C8 C7 H7 119.0
C6 C7 H7 119.0
C7 C8 C9 121.1(3)
C7 C8 H8 119.5
C9 C8 H8 119.5
C10 C9 C8 122.4(3)
C10 C9 C14 120.2(3)
C8 C9 C14 117.5(3)
C11 C10 C9 121.7(3)
C11 C10 H10 119.2
C9 C10 H10 119.2
C10 C11 C12 119.3(3)
C10 C11 H11 120.4
C12 C11 H11 120.4
C13 C12 C11 120.4(3)
C13 C12 H12 119.8
C11 C12 H12 119.8
C12 C13 C14 121.6(3)
C12 C13 H13 119.2
C14 C13 H13 119.2
C9 C14 C13 116.9(3)
C9 C14 C15 120.5(3)
C13 C14 C15 122.6(3)
C6 C15 C14 120.6(3)
C6 C15 C16 121.3(3)
C14 C15 C16 118.0(3)
C15 C16 C17 115.0(3)
C15 C16 H16A 108.5
C17 C16 H16A 108.5
C15 C16 H16B 108.5
C17 C16 H16B 108.5
H16A C16 H16B 107.5
C16 C17 C18 110.5(3)
C16 C17 H17A 109.5
C18 C17 H17A 109.5
C16 C17 H17B 109.5
C18 C17 H17B 109.5
H17A C17 H17B 108.1
C17 C18 C1 113.7(3)
C17 C18 C5 109.4(3)
C1 C18 C5 117.4(3)
C17 C18 H18 105.1
C1 C18 H18 105.1
C5 C18 H18 105.1
C1 C19 H19A 109.5
C1 C19 H19B 109.5
H19A C19 H19B 109.5
C1 C19 H19C 109.5
H19A C19 H19C 109.5
H19B C19 H19C 109.5
C1 C20 H20A 109.5
C1 C20 H20B 109.5
H20A C20 H20B 109.5
C1 C20 H20C 109.5
H20A C20 H20C 109.5
H20B C20 H20C 109.5
C5 C21 H21A 109.5
C5 C21 H21B 109.5
H21A C21 H21B 109.5
C5 C21 H21C 109.5
H21A C21 H21C 109.5
H21B C21 H21C 109.5
C32 C31 C49 111.0(3)
C32 C31 C50 107.3(3)
C49 C31 C50 107.2(3)
C32 C31 C48 108.1(3)
C49 C31 C48 114.0(3)
C50 C31 C48 109.1(3)
C31 C32 C33 114.0(3)
C31 C32 H32A 108.8
C33 C32 H32A 108.8
C31 C32 H32B 108.8
C33 C32 H32B 108.8
H32A C32 H32B 107.6
C34 C33 C32 111.6(3)
C34 C33 H33A 109.3
C32 C33 H33A 109.3
C34 C33 H33B 109.3
C32 C33 H33B 109.3
H33A C33 H33B 108.0
C33 C34 C35 113.0(3)
C33 C34 H34A 109.0
C35 C34 H34A 109.0
C33 C34 H34B 109.0
C35 C34 H34B 109.0
H34A C34 H34B 107.8
C36 C35 C34 111.0(3)
C36 C35 C51 106.8(3)
C34 C35 C51 108.3(3)
C36 C35 C48 108.8(3)
C34 C35 C48 107.2(3)
C51 C35 C48 114.7(3)
C45 C36 C37 118.4(3)
C45 C36 C35 123.3(3)
C37 C36 C35 118.3(3)
C38 C37 C36 122.4(4)
C38 C37 H37 118.8
C36 C37 H37 118.8
C37 C38 C39 120.6(4)
C37 C38 H38 119.7
C39 C38 H38 119.7
C40 C39 C38 122.0(4)
C40 C39 C44 120.0(4)
C38 C39 C44 118.0(3)
C41 C40 C39 120.3(4)
C41 C40 H40 119.8
C39 C40 H40 119.8
C40 C41 C42 120.4(4)
C40 C41 H41 119.8
C42 C41 H41 119.8
C43 C42 C41 120.6(4)
C43 C42 H42 119.7
C41 C42 H42 119.7
C42 C43 C44 121.1(4)
C42 C43 H43 119.4
C44 C43 H43 119.4
C43 C44 C39 117.5(3)
C43 C44 C45 122.4(3)
C39 C44 C45 120.2(3)
C36 C45 C44 120.2(3)
C36 C45 C46 122.1(3)
C44 C45 C46 117.7(3)
C45 C46 C47 113.2(3)
C45 C46 H46A 108.9
C47 C46 H46A 108.9
C45 C46 H46B 108.9
C47 C46 H46B 108.9
H46A C46 H46B 107.8
C48 C47 C46 110.0(3)
C48 C47 H47A 109.7
C46 C47 H47A 109.7
C48 C47 H47B 109.7
C46 C47 H47B 109.7
H47A C47 H47B 108.2
C47 C48 C31 115.1(3)
C47 C48 C35 109.5(3)
C31 C48 C35 117.4(3)
C47 C48 H48 104.4
C31 C48 H48 104.4
C35 C48 H48 104.4
C31 C49 H49A 109.5
C31 C49 H49B 109.5
H49A C49 H49B 109.5
C31 C49 H49C 109.5
H49A C49 H49C 109.5
H49B C49 H49C 109.5
C31 C50 H50A 109.5
C31 C50 H50B 109.5
H50A C50 H50B 109.5
C31 C50 H50C 109.5
H50A C50 H50C 109.5
H50B C50 H50C 109.5
C35 C51 H51A 109.5
C35 C51 H51B 109.5
H51A C51 H51B 109.5
C35 C51 H51C 109.5
H51A C51 H51C 109.5
H51B C51 H51C 109.5

loop_
_geom_bond_atom_site_label_1
_geom_bond_atom_site_label_2
_geom_bond_distance
C1 C19 1.520(5)
C1 C2 1.540(5)
C1 C20 1.540(5)
C1 C18 1.552(5)
C2 C3 1.516(5)
C2 H2A 0.9900
C2 H2B 0.9900
C3 C4 1.521(5)
C3 H3A 0.9900
C3 H3B 0.9900
C4 C5 1.536(5)
C4 H4A 0.9900
C4 H4B 0.9900
C5 C6 1.537(5)
C5 C21 1.539(5)
C5 C18 1.559(5)
C6 C15 1.383(5)
C6 C7 1.416(5)
C7 C8 1.371(5)
C7 H7 0.9500
C8 C9 1.418(5)
C8 H8 0.9500
C9 C10 1.399(5)
C9 C14 1.418(5)
C10 C11 1.366(5)
C10 H10 0.9500
C11 C12 1.404(5)
C11 H11 0.9500
C12 C13 1.372(5)
C12 H12 0.9500
C13 C14 1.424(5)
C13 H13 0.9500
C14 C15 1.431(5)
C15 C16 1.514(5)
C16 C17 1.524(5)
C16 H16A 0.9900
C16 H16B 0.9900
C17 C18 1.526(5)
C17 H17A 0.9900
C17 H17B 0.9900
C18 H18 1.0000
C19 H19A 0.9800
C19 H19B 0.9800
C19 H19C 0.9800
C20 H20A 0.9800
C20 H20B 0.9800
C20 H20C 0.9800
C21 H21A 0.9800
C21 H21B 0.9800
C21 H21C 0.9800
C31 C32 1.524(5)
C31 C49 1.531(5)
C31 C50 1.534(5)
C31 C48 1.547(5)
C32 C33 1.530(6)
C32 H32A 0.9900
C32 H32B 0.9900
C33 C34 1.522(5)
C33 H33A 0.9900
C33 H33B 0.9900
C34 C35 1.536(5)
C34 H34A 0.9900
C34 H34B 0.9900
C35 C36 1.532(5)
C35 C51 1.545(5)
C35 C48 1.554(5)
C36 C45 1.373(5)
C36 C37 1.424(5)
C37 C38 1.360(6)
C37 H37 0.9500
C38 C39 1.413(6)
C38 H38 0.9500
C39 C40 1.411(5)
C39 C44 1.421(5)
C40 C41 1.361(6)
C40 H40 0.9500
C41 C42 1.393(6)
C41 H41 0.9500
C42 C43 1.368(5)
C42 H42 0.9500
C43 C44 1.415(5)
C43 H43 0.9500
C44 C45 1.436(5)
C45 C46 1.505(5)
C46 C47 1.531(5)
C46 H46A 0.9900
C46 H46B 0.9900
C47 C48 1.516(5)
C47 H47A 0.9900
C47 H47B 0.9900
C48 H48 1.0000
C49 H49A 0.9800
C49 H49B 0.9800
C49 H49C 0.9800
C50 H50A 0.9800
C50 H50B 0.9800
C50 H50C 0.9800
C51 H51A 0.9800
C51 H51B 0.9800
C51 H51C 0.9800

loop_
_geom_torsion_atom_site_label_1
_geom_torsion_atom_site_label_2
_geom_torsion_atom_site_label_3
_geom_torsion_atom_site_label_4
_geom_torsion
C19 C1 C2 C3 76.4(4)
C20 C1 C2 C3 -167.7(3)
C18 C1 C2 C3 -50.8(4)
C1 C2 C3 C4 56.9(4)
C2 C3 C4 C5 -58.5(4)
C3 C4 C5 C6 172.5(3)
C3 C4 C5 C21 -71.4(4)
C3 C4 C5 C18 53.3(4)
C4 C5 C6 C15 -145.7(3)
C21 C5 C6 C15 96.4(3)
C18 C5 C6 C15 -27.0(4)
C4 C5 C6 C7 36.6(4)
C21 C5 C6 C7 -81.3(4)
C18 C5 C6 C7 155.3(3)
C15 C6 C7 C8 2.1(5)
C5 C6 C7 C8 179.9(3)
C6 C7 C8 C9 -0.9(5)
C7 C8 C9 C10 178.8(3)
C7 C8 C9 C14 -0.9(5)
C8 C9 C10 C11 179.7(3)
C14 C9 C10 C11 -0.6(5)
C9 C10 C11 C12 0.4(5)
C10 C11 C12 C13 -0.4(5)
C11 C12 C13 C14 0.7(5)
C10 C9 C14 C13 0.9(4)
C8 C9 C14 C13 -179.5(3)
C10 C9 C14 C15 -178.2(3)
C8 C9 C14 C15 1.5(4)
C12 C13 C14 C9 -0.9(5)
C12 C13 C14 C15 178.1(3)
C7 C6 C15 C14 -1.5(4)
C5 C6 C15 C14 -179.2(3)
C7 C6 C15 C16 -178.3(3)
C5 C6 C15 C16 3.9(5)
C9 C14 C15 C6 -0.3(4)
C13 C14 C15 C6 -179.3(3)
C9 C14 C15 C16 176.6(3)
C13 C14 C15 C16 -2.3(5)
C6 C15 C16 C17 -9.8(4)
C14 C15 C16 C17 173.3(3)
C15 C16 C17 C18 39.7(4)
C16 C17 C18 C1 162.5(3)
C16 C17 C18 C5 -64.2(4)
C19 C1 C18 C17 54.8(4)
C2 C1 C18 C17 179.3(3)
C20 C1 C18 C17 -65.2(4)
C19 C1 C18 C5 -74.6(4)
C2 C1 C18 C5 49.9(4)
C20 C1 C18 C5 165.4(3)
C4 C5 C18 C17 177.4(3)
C6 C5 C18 C17 56.0(3)
C21 C5 C18 C17 -61.7(4)
C4 C5 C18 C1 -51.2(4)
C6 C5 C18 C1 -172.5(3)
C21 C5 C18 C1 69.8(4)
C49 C31 C32 C33 75.0(4)
C50 C31 C32 C33 -168.2(3)
C48 C31 C32 C33 -50.7(4)
C31 C32 C33 C34 55.1(4)
C32 C33 C34 C35 -56.7(4)
C33 C34 C35 C36 172.5(3)
C33 C34 C35 C51 -70.6(4)
C33 C34 C35 C48 53.8(4)
C34 C35 C36 C45 -137.5(3)
C51 C35 C36 C45 104.7(4)
C48 C35 C36 C45 -19.7(4)
C34 C35 C36 C37 45.1(4)
C51 C35 C36 C37 -72.8(4)
C48 C35 C36 C37 162.8(3)
C45 C36 C37 C38 2.3(5)
C35 C36 C37 C38 179.8(3)
C36 C37 C38 C39 0.6(6)
C37 C38 C39 C40 179.0(3)
C37 C38 C39 C44 -0.8(5)
C38 C39 C40 C41 -179.8(4)
C44 C39 C40 C41 0.0(5)
C39 C40 C41 C42 1.6(6)
C40 C41 C42 C43 -2.1(6)
C41 C42 C43 C44 0.9(6)
C42 C43 C44 C39 0.7(5)
C42 C43 C44 C45 -178.9(3)
C40 C39 C44 C43 -1.1(5)
C38 C39 C44 C43 178.7(3)
C40 C39 C44 C45 178.5(3)
C38 C39 C44 C45 -1.7(5)
C37 C36 C45 C44 -4.7(5)
C35 C36 C45 C44 177.8(3)
C37 C36 C45 C46 175.6(3)
C35 C36 C45 C46 -1.8(5)
C43 C44 C45 C36 -175.9(3)
C39 C44 C45 C36 4.6(5)
C43 C44 C45 C46 3.8(4)
C39 C44 C45 C46 -175.8(3)
C36 C45 C46 C47 -9.9(4)
C44 C45 C46 C47 170.5(3)
C45 C46 C47 C48 43.4(4)
C46 C47 C48 C31 158.7(3)
C46 C47 C48 C35 -66.5(3)
C32 C31 C48 C47 -176.9(3)
C49 C31 C48 C47 59.2(4)
C50 C31 C48 C47 -60.5(4)
C32 C31 C48 C35 52.0(4)
C49 C31 C48 C35 -71.9(4)
C50 C31 C48 C35 168.4(3)
C36 C35 C48 C47 52.8(3)
C34 C35 C48 C47 172.9(3)
C51 C35 C48 C47 -66.8(4)
C36 C35 C48 C31 -173.5(3)
C34 C35 C48 C31 -53.4(4)
C51 C35 C48 C31 66.8(4)
